data_7044484
loop_
_publ_author_name
'Li, Juanjuan'
'Guo, Lihua'
'Tian, Zhenzhen'
'Tian, Meng'
'zhang, shumiao'
'Xu, Ke'
'Qian, Yuchuan'
'Liu, Zhe'

_publ_section_title
;
 Novel half-sandwich iridium(III) imino-pyridyl complexes showing
 remarkable in vitro anticancer activity
;
_journal_name_full 'Dalton Trans.'
_journal_paper_doi 10.1039/C7DT03265J
_journal_year 2017
_chemical_formula_sum 'C29.5 H41 Cl2 F6 Ir N2 O0.5 P'
_chemical_formula_weight 839.71
_chemical_name_systematic
; 
 ? 
;
_space_group_IT_number 41
_symmetry_cell_setting orthorhombic
_symmetry_space_group_name_Hall 'A 2 -2ab'
_symmetry_space_group_name_H-M 'A e a 2'
_atom_sites_solution_hydrogens geom
_atom_sites_solution_primary direct
_atom_sites_solution_secondary difmap
_audit_creation_method SHELXL-97
_audit_update_record
;
2017-06-25 deposited with the CCDC.
2017-10-16 downloaded from the CCDC.
;
_cell_angle_alpha 90.00
_cell_angle_beta 90.00
_cell_angle_gamma 90.00
_cell_formula_units_Z 16
_cell_length_a 14.0362(7)
_cell_length_b 29.3317(14)
_cell_length_c 32.4846(16)
_cell_measurement_reflns_used 6852
_cell_measurement_temperature 293(2)
_cell_measurement_theta_max 22.36
_cell_measurement_theta_min 2.37
_cell_volume 13374.1(11)
_computing_cell_refinement 'Bruker SMART'
_computing_data_collection 'Bruker SMART'
_computing_data_reduction 'Bruker SAINT'
_computing_molecular_graphics 'Bruker SHELXTL'
_computing_publication_material 'Bruker SHELXTL'
_computing_structure_refinement 'SHELXL-97 (Sheldrick, 1997)'
_computing_structure_solution 'Bruker SHELXTL'
_diffrn_ambient_temperature 293(2)
_diffrn_measured_fraction_theta_full 1.000
_diffrn_measured_fraction_theta_max 1.000
_diffrn_measurement_device_type 'Bruker Apex CCD'
_diffrn_measurement_method '\f and \w'
_diffrn_radiation_monochromator graphite
_diffrn_radiation_source 'fine-focus sealed tube'
_diffrn_radiation_type MoK\a
_diffrn_radiation_wavelength 0.71073
_diffrn_reflns_av_R_equivalents 0.0655
_diffrn_reflns_av_unetI/netI 0.0778
_diffrn_reflns_limit_h_max 16
_diffrn_reflns_limit_h_min -17
_diffrn_reflns_limit_k_max 33
_diffrn_reflns_limit_k_min -36
_diffrn_reflns_limit_l_max 40
_diffrn_reflns_limit_l_min -39
_diffrn_reflns_number 41683
_diffrn_reflns_theta_full 26.00
_diffrn_reflns_theta_max 26.00
_diffrn_reflns_theta_min 1.39
_exptl_absorpt_coefficient_mu 4.258
_exptl_absorpt_correction_T_max 0.7269
_exptl_absorpt_correction_T_min 0.3093
_exptl_absorpt_correction_type multi-scan
_exptl_absorpt_process_details SADABS
_exptl_crystal_colour red
_exptl_crystal_density_diffrn 1.668
_exptl_crystal_density_method 'not measured'
_exptl_crystal_description plate
_exptl_crystal_F_000 6656
_exptl_crystal_size_max 0.36
_exptl_crystal_size_mid 0.24
_exptl_crystal_size_min 0.08
_refine_diff_density_max 1.421
_refine_diff_density_min -0.629
_refine_diff_density_rms 0.122
_refine_ls_abs_structure_details 'Flack H D (1983), Acta Cryst. A39, 876-881'
_refine_ls_abs_structure_Flack -0.005(8)
_refine_ls_extinction_method none
_refine_ls_goodness_of_fit_ref 1.001
_refine_ls_hydrogen_treatment constr
_refine_ls_matrix_type full
_refine_ls_number_parameters 776
_refine_ls_number_reflns 13110
_refine_ls_number_restraints 6
_refine_ls_restrained_S_all 1.002
_refine_ls_R_factor_all 0.0612
_refine_ls_R_factor_gt 0.0435
_refine_ls_shift/su_max 0.001
_refine_ls_shift/su_mean 0.000
_refine_ls_structure_factor_coef Fsqd
_refine_ls_weighting_details 'calc w=1/[\s^2^(Fo^2^)+(0.0473P)^2^+0.0000P] where P=(Fo^2^+2Fc^2^)/3'
_refine_ls_weighting_scheme calc
_refine_ls_wR_factor_gt 0.0974
_refine_ls_wR_factor_ref 0.1051
_reflns_number_gt 10481
_reflns_number_total 13110
_reflns_threshold_expression >2sigma(I)
_cod_data_source_file c7dt03265j2.cif
_cod_data_source_block complex_3A
_cod_depositor_comments
;

2018-02-12
Z value and formula fixed to values more according to usual
chemical conventions.                 miguel
;
_cod_original_formula_sum 'C59 H82 Cl4 F12 Ir2 N4 O P2'
_cod_original_formula_weight 1679.43
_cod_original_formula_units_Z 8
_cod_original_sg_symbol_H-M Aba2
_cod_database_code 7044484

loop_
_symmetry_equiv_pos_as_xyz
'x, y, z'
'-x, -y, z'
'-x+1/2, y+1/2, z'
'x+1/2, -y+1/2, z'
'x, y+1/2, z+1/2'
'-x, -y+1/2, z+1/2'
'-x+1/2, y+1, z+1/2'
'x+1/2, -y+1, z+1/2'

loop_
_atom_site_label
_atom_site_type_symbol
_atom_site_fract_x
_atom_site_fract_y
_atom_site_fract_z
_atom_site_U_iso_or_equiv
_atom_site_adp_type
_atom_site_occupancy
_atom_site_symmetry_multiplicity
_atom_site_calc_flag
_atom_site_refinement_flags
Ir1 Ir 0.75341(2) 0.089970(10) 0.678702(14) 0.03033(8) Uani 1 1 d .
Ir2 Ir 0.70419(2) 0.356367(10) 0.373701(13) 0.03038(8) Uani 1 1 d .
C1 C 0.6618(9) 0.0438(3) 0.7137(3) 0.050(3) Uani 1 1 d .
C2 C 0.7541(8) 0.0264(4) 0.7120(4) 0.050(3) Uani 1 1 d .
C3 C 0.7772(8) 0.0179(3) 0.6690(4) 0.053(3) Uani 1 1 d .
C4 C 0.6972(9) 0.0311(4) 0.6454(3) 0.051(3) Uani 1 1 d .
C5 C 0.6261(6) 0.0482(3) 0.6732(4) 0.051(3) Uani 1 1 d .
C6 C 0.6053(12) 0.0543(5) 0.7510(5) 0.114(7) Uani 1 1 d .
H6A H 0.5738 0.0831 0.7475 0.171 Uiso 1 1 calc R
H6B H 0.6468 0.0558 0.7744 0.171 Uiso 1 1 calc R
H6C H 0.5586 0.0309 0.7552 0.171 Uiso 1 1 calc R
C7 C 0.8220(12) 0.0152(6) 0.7482(5) 0.110(6) Uani 1 1 d .
H7A H 0.8736 0.0367 0.7486 0.165 Uiso 1 1 calc R
H7B H 0.8470 -0.0150 0.7449 0.165 Uiso 1 1 calc R
H7C H 0.7876 0.0171 0.7737 0.165 Uiso 1 1 calc R
C8 C 0.8692(12) -0.0038(5) 0.6560(6) 0.121(7) Uani 1 1 d .
H8A H 0.9186 0.0045 0.6750 0.181 Uiso 1 1 calc R
H8B H 0.8858 0.0065 0.6289 0.181 Uiso 1 1 calc R
H8C H 0.8619 -0.0364 0.6558 0.181 Uiso 1 1 calc R
C9 C 0.6853(16) 0.0231(6) 0.6015(4) 0.117(7) Uani 1 1 d .
H9A H 0.7467 0.0215 0.5886 0.176 Uiso 1 1 calc R
H9B H 0.6493 0.0476 0.5896 0.176 Uiso 1 1 calc R
H9C H 0.6521 -0.0052 0.5974 0.176 Uiso 1 1 calc R
C10 C 0.5271(9) 0.0598(5) 0.6634(7) 0.142(10) Uani 1 1 d .
H10A H 0.4909 0.0323 0.6598 0.213 Uiso 1 1 calc R
H10B H 0.5252 0.0774 0.6385 0.213 Uiso 1 1 calc R
H10C H 0.5002 0.0773 0.6856 0.213 Uiso 1 1 calc R
C11 C 0.7311(8) 0.1522(4) 0.7522(4) 0.054(3) Uani 1 1 d .
H11 H 0.7188 0.1255 0.7667 0.064 Uiso 1 1 calc R
C12 C 0.7406(8) 0.1939(4) 0.7737(3) 0.054(3) Uani 1 1 d .
H12 H 0.7344 0.1947 0.8022 0.065 Uiso 1 1 calc R
C13 C 0.7592(8) 0.2331(4) 0.7521(4) 0.058(3) Uani 1 1 d .
H13 H 0.7638 0.2610 0.7655 0.069 Uiso 1 1 calc R
C14 C 0.7711(7) 0.2301(4) 0.7100(4) 0.049(3) Uani 1 1 d .
H14 H 0.7866 0.2559 0.6948 0.059 Uiso 1 1 calc R
C15 C 0.7600(6) 0.1889(3) 0.6907(3) 0.032(2) Uani 1 1 d .
C16 C 0.7676(6) 0.1816(3) 0.6463(3) 0.035(2) Uani 1 1 d .
C17 C 0.7854(9) 0.2233(4) 0.6192(3) 0.053(3) Uani 1 1 d .
H17A H 0.7917 0.2139 0.5910 0.079 Uiso 1 1 calc R
H17B H 0.8430 0.2382 0.6278 0.079 Uiso 1 1 calc R
H17C H 0.7329 0.2441 0.6217 0.079 Uiso 1 1 calc R
C18 C 0.7548(7) 0.1329(3) 0.5884(3) 0.038(2) Uani 1 1 d .
C19 C 0.8330(8) 0.1171(4) 0.5678(3) 0.052(3) Uani 1 1 d .
C20 C 0.9268(9) 0.1111(5) 0.5875(4) 0.075(4) Uani 1 1 d .
H20 H 0.9159 0.1062 0.6169 0.090 Uiso 1 1 calc R
C21 C 0.9851(14) 0.1515(8) 0.5833(8) 0.168(11) Uani 1 1 d .
H21A H 0.9796 0.1631 0.5558 0.251 Uiso 1 1 calc R
H21B H 1.0504 0.1439 0.5889 0.251 Uiso 1 1 calc R
H21C H 0.9641 0.1742 0.6026 0.251 Uiso 1 1 calc R
C22 C 0.9916(12) 0.0740(6) 0.5727(6) 0.139(9) Uani 1 1 d .
H22A H 0.9654 0.0449 0.5801 0.209 Uiso 1 1 calc R
H22B H 1.0532 0.0775 0.5852 0.209 Uiso 1 1 calc R
H22C H 0.9978 0.0759 0.5433 0.209 Uiso 1 1 calc R
C23 C 0.8251(9) 0.1089(4) 0.5258(4) 0.062(3) Uani 1 1 d .
H23 H 0.8778 0.0992 0.5109 0.074 Uiso 1 1 calc R
C24 C 0.7390(9) 0.1153(4) 0.5064(4) 0.062(3) Uani 1 1 d .
H24 H 0.7344 0.1095 0.4783 0.075 Uiso 1 1 calc R
C25 C 0.6617(10) 0.1295(4) 0.5269(3) 0.066(3) Uani 1 1 d .
H25 H 0.6039 0.1324 0.5131 0.079 Uiso 1 1 calc R
C26 C 0.6666(8) 0.1399(4) 0.5681(3) 0.047(2) Uani 1 1 d .
C27 C 0.5777(9) 0.1569(6) 0.5886(4) 0.084(5) Uani 1 1 d .
H27 H 0.5857 0.1534 0.6184 0.100 Uiso 1 1 calc R
C28 C 0.4860(9) 0.1317(7) 0.5760(5) 0.116(7) Uani 1 1 d .
H28A H 0.4721 0.1379 0.5476 0.175 Uiso 1 1 calc R
H28B H 0.4340 0.1419 0.5928 0.175 Uiso 1 1 calc R
H28C H 0.4947 0.0995 0.5797 0.175 Uiso 1 1 calc R
C29 C 0.5581(11) 0.2063(7) 0.5799(5) 0.125(7) Uani 1 1 d .
H29A H 0.6100 0.2245 0.5900 0.188 Uiso 1 1 calc R
H29B H 0.5003 0.2152 0.5935 0.188 Uiso 1 1 calc R
H29C H 0.5515 0.2107 0.5508 0.188 Uiso 1 1 calc R
C30 C 0.5705(7) 0.3641(4) 0.4068(4) 0.044(3) Uani 1 1 d .
C31 C 0.5534(6) 0.3340(3) 0.3737(4) 0.044(2) Uani 1 1 d .
C32 C 0.5776(8) 0.3578(4) 0.3346(4) 0.046(3) Uani 1 1 d .
C33 C 0.6016(8) 0.4040(4) 0.3473(4) 0.052(3) Uani 1 1 d .
C34 C 0.5988(7) 0.4076(4) 0.3898(4) 0.046(3) Uani 1 1 d .
C35 C 0.6066(11) 0.4510(5) 0.4167(6) 0.102(6) Uani 1 1 d .
H35A H 0.5540 0.4709 0.4109 0.153 Uiso 1 1 calc R
H35B H 0.6653 0.4665 0.4106 0.153 Uiso 1 1 calc R
H35C H 0.6055 0.4426 0.4452 0.153 Uiso 1 1 calc R
C36 C 0.5478(10) 0.3555(5) 0.4504(4) 0.070(4) Uani 1 1 d .
H36A H 0.4803 0.3582 0.4545 0.105 Uiso 1 1 calc R
H36B H 0.5802 0.3773 0.4673 0.105 Uiso 1 1 calc R
H36C H 0.5680 0.3253 0.4577 0.105 Uiso 1 1 calc R
C37 C 0.5165(8) 0.2877(4) 0.3752(5) 0.071(3) Uani 1 1 d .
H37A H 0.5047 0.2794 0.4034 0.107 Uiso 1 1 calc R
H37B H 0.5622 0.2672 0.3635 0.107 Uiso 1 1 calc R
H37C H 0.4581 0.2861 0.3599 0.107 Uiso 1 1 calc R
C38 C 0.5651(9) 0.3408(4) 0.2929(4) 0.063(3) Uani 1 1 d .
H38A H 0.4988 0.3418 0.2858 0.094 Uiso 1 1 calc R
H38B H 0.5877 0.3100 0.2913 0.094 Uiso 1 1 calc R
H38C H 0.6006 0.3596 0.2742 0.094 Uiso 1 1 calc R
C39 C 0.6235(9) 0.4414(4) 0.3171(4) 0.073(4) Uani 1 1 d .
H39A H 0.5688 0.4608 0.3142 0.110 Uiso 1 1 calc R
H39B H 0.6390 0.4282 0.2909 0.110 Uiso 1 1 calc R
H39C H 0.6765 0.4590 0.3269 0.110 Uiso 1 1 calc R
C40 C 0.8357(8) 0.3851(3) 0.3030(3) 0.044(2) Uani 1 1 d .
H40 H 0.7797 0.3899 0.2883 0.053 Uiso 1 1 calc R
C41 C 0.9192(8) 0.3898(4) 0.2831(4) 0.059(3) Uani 1 1 d .
H41 H 0.9205 0.3988 0.2557 0.071 Uiso 1 1 calc R
C42 C 1.0011(8) 0.3815(4) 0.3035(3) 0.060(3) Uani 1 1 d .
H42 H 1.0591 0.3841 0.2899 0.071 Uiso 1 1 calc R
C43 C 0.9990(7) 0.3691(4) 0.3447(3) 0.051(3) Uani 1 1 d .
H43 H 1.0548 0.3630 0.3591 0.062 Uiso 1 1 calc R
C44 C 0.9112(6) 0.3661(3) 0.3635(3) 0.040(3) Uani 1 1 d .
C45 C 0.8992(8) 0.3547(4) 0.4069(3) 0.042(3) Uani 1 1 d .
C46 C 0.9841(8) 0.3434(4) 0.4327(4) 0.066(3) Uani 1 1 d .
H46A H 1.0345 0.3646 0.4269 0.099 Uiso 1 1 calc R
H46B H 1.0051 0.3130 0.4265 0.099 Uiso 1 1 calc R
H46C H 0.9673 0.3453 0.4613 0.099 Uiso 1 1 calc R
C47 C 0.7938(8) 0.3539(4) 0.4639(3) 0.044(2) Uani 1 1 d .
C48 C 0.7776(8) 0.3098(4) 0.4822(3) 0.054(3) Uani 1 1 d .
C49 C 0.7887(9) 0.2641(4) 0.4594(4) 0.062(3) Uani 1 1 d .
H49 H 0.8097 0.2711 0.4314 0.075 Uiso 1 1 calc R
C50 C 0.6951(10) 0.2364(5) 0.4559(5) 0.085(4) Uani 1 1 d .
H50A H 0.6895 0.2243 0.4286 0.128 Uiso 1 1 calc R
H50B H 0.6418 0.2559 0.4615 0.128 Uiso 1 1 calc R
H50C H 0.6960 0.2118 0.4754 0.128 Uiso 1 1 calc R
C51 C 0.8660(10) 0.2342(5) 0.4792(5) 0.107(6) Uani 1 1 d .
H51A H 0.9251 0.2507 0.4799 0.160 Uiso 1 1 calc R
H51B H 0.8738 0.2068 0.4634 0.160 Uiso 1 1 calc R
H51C H 0.8474 0.2265 0.5068 0.160 Uiso 1 1 calc R
C52 C 0.7503(9) 0.3090(6) 0.5237(4) 0.074(4) Uani 1 1 d .
H52 H 0.7373 0.2812 0.5363 0.088 Uiso 1 1 calc R
C53 C 0.7424(11) 0.3484(6) 0.5460(4) 0.076(4) Uani 1 1 d .
H53 H 0.7244 0.3469 0.5736 0.092 Uiso 1 1 calc R
C54 C 0.7609(8) 0.3912(6) 0.5283(4) 0.070(4) Uani 1 1 d .
H54 H 0.7566 0.4176 0.5440 0.084 Uiso 1 1 calc R
C55 C 0.7864(8) 0.3934(5) 0.4860(4) 0.065(4) Uani 1 1 d .
C56 C 0.8107(11) 0.4391(4) 0.4684(4) 0.080(4) Uani 1 1 d .
H56 H 0.7912 0.4382 0.4394 0.095 Uiso 1 1 calc R
C57 C 0.9197(12) 0.4489(6) 0.4683(6) 0.117(6) Uani 1 1 d .
H57A H 0.9345 0.4707 0.4894 0.175 Uiso 1 1 calc R
H57B H 0.9381 0.4609 0.4420 0.175 Uiso 1 1 calc R
H57C H 0.9538 0.4211 0.4735 0.175 Uiso 1 1 calc R
C58 C 0.7643(17) 0.4796(6) 0.4863(6) 0.158(10) Uani 1 1 d .
H58A H 0.7002 0.4720 0.4940 0.238 Uiso 1 1 calc R
H58B H 0.7633 0.5037 0.4663 0.238 Uiso 1 1 calc R
H58C H 0.7991 0.4893 0.5101 0.238 Uiso 1 1 calc R
C59 C 0.9643(11) 0.2884(5) 0.2149(6) 0.128(7) Uani 1 1 d .
H59A H 1.0120 0.3112 0.2084 0.154 Uiso 1 1 calc R
H59B H 0.9019 0.3012 0.2093 0.154 Uiso 1 1 calc R
Cl1 Cl 0.91758(17) 0.10495(9) 0.69376(8) 0.0473(6) Uani 1 1 d .
Cl2 Cl 0.75645(19) 0.28150(9) 0.35445(8) 0.0501(6) Uani 1 1 d .
Cl3 Cl 0.9726(4) 0.27347(17) 0.26625(17) 0.1252(17) Uani 1 1 d .
Cl4 Cl 0.9829(4) 0.2383(2) 0.1841(3) 0.174(3) Uani 1 1 d .
F1 F 0.7892(10) 0.0787(6) 0.9030(3) 0.198(9) Uani 1 1 d D
F2 F 0.7795(7) 0.0951(4) 0.8376(3) 0.120(4) Uani 1 1 d D
F3 F 0.7339(18) 0.1448(4) 0.8841(6) 0.357(18) Uani 1 1 d D
F4 F 0.6473(8) 0.0985(8) 0.9121(3) 0.226(9) Uani 1 1 d .
F5 F 0.6893(17) 0.0479(4) 0.8618(5) 0.46(2) Uani 1 1 d D
F6 F 0.6365(8) 0.1162(7) 0.8445(4) 0.198(7) Uani 1 1 d D
F7 F 0.2473(9) 0.1667(3) 0.6521(3) 0.128(5) Uani 1 1 d .
F8 F 0.3766(7) 0.1434(4) 0.6804(4) 0.161(5) Uani 1 1 d .
F9 F 0.2977(12) 0.0881(3) 0.7111(3) 0.141(5) Uani 1 1 d .
F10 F 0.1676(6) 0.1102(4) 0.6831(4) 0.133(4) Uani 1 1 d .
F11 F 0.2536(7) 0.1602(3) 0.7202(2) 0.080(3) Uani 1 1 d .
F12 F 0.2911(8) 0.0939(3) 0.6437(3) 0.100(3) Uani 1 1 d .
N1 N 0.7394(6) 0.1507(3) 0.7115(3) 0.036(2) Uani 1 1 d .
N2 N 0.7593(7) 0.1413(3) 0.6328(2) 0.0303(18) Uani 1 1 d .
N3 N 0.8292(6) 0.3738(3) 0.3426(2) 0.0385(19) Uani 1 1 d .
N4 N 0.8122(5) 0.3558(3) 0.4203(2) 0.0349(18) Uani 1 1 d .
O1 O 0.9141(10) 0.4883(4) 0.3596(3) 0.151(6) Uani 1 1 d .
H2 H 0.8574 0.4821 0.3667 0.182 Uiso 1 1 d R
H1 H 0.9318 0.5156 0.3634 0.182 Uiso 1 1 d R
P1 P 0.2723(2) 0.12692(9) 0.68120(12) 0.0535(7) Uani 1 1 d .
P2 P 0.7100(2) 0.09634(11) 0.87432(14) 0.0645(7) Uani 1 1 d .

loop_
_atom_site_aniso_label
_atom_site_aniso_U_11
_atom_site_aniso_U_22
_atom_site_aniso_U_33
_atom_site_aniso_U_23
_atom_site_aniso_U_13
_atom_site_aniso_U_12
Ir1 0.03361(17) 0.03005(15) 0.02734(16) -0.00123(17) 0.00056(16) -0.00142(16)
Ir2 0.02709(15) 0.03702(16) 0.02702(16) -0.0012(2) 0.0009(2) -0.00029(15)
C1 0.062(7) 0.041(6) 0.047(7) -0.002(5) 0.021(6) -0.014(5)
C2 0.056(7) 0.029(6) 0.064(8) 0.017(5) -0.004(6) -0.013(5)
C3 0.047(6) 0.023(5) 0.089(10) -0.003(5) 0.025(6) -0.008(4)
C4 0.074(8) 0.046(6) 0.032(6) -0.013(5) 0.003(6) -0.017(6)
C5 0.033(5) 0.031(5) 0.090(9) -0.007(6) -0.002(6) -0.003(4)
C6 0.134(14) 0.087(11) 0.120(14) -0.021(9) 0.099(12) -0.040(10)
C7 0.117(14) 0.098(12) 0.114(14) 0.057(10) -0.039(11) -0.027(10)
C8 0.107(13) 0.050(8) 0.21(2) -0.013(10) 0.052(13) 0.016(8)
C9 0.22(2) 0.096(13) 0.037(9) -0.017(8) -0.005(11) -0.052(13)
C10 0.048(8) 0.100(12) 0.28(3) 0.049(14) -0.053(13) -0.016(8)
C11 0.058(7) 0.069(8) 0.033(6) 0.002(5) 0.001(5) 0.001(6)
C12 0.074(8) 0.053(7) 0.034(6) -0.005(5) 0.005(5) -0.005(6)
C13 0.067(8) 0.048(7) 0.058(8) -0.023(6) -0.006(6) -0.007(6)
C14 0.051(7) 0.035(6) 0.062(8) 0.000(5) -0.003(5) -0.004(5)
C15 0.031(5) 0.030(5) 0.035(6) 0.001(4) -0.004(4) 0.007(4)
C16 0.032(5) 0.036(6) 0.036(6) 0.005(4) 0.001(4) 0.003(4)
C17 0.063(8) 0.044(7) 0.051(7) 0.008(5) -0.002(6) -0.004(6)
C18 0.051(6) 0.047(6) 0.017(5) 0.001(4) 0.011(5) -0.011(5)
C19 0.066(7) 0.049(6) 0.042(6) 0.001(5) 0.001(6) 0.017(6)
C20 0.049(8) 0.126(13) 0.049(8) 0.005(7) 0.010(6) 0.020(8)
C21 0.082(14) 0.23(3) 0.19(2) -0.10(2) -0.041(15) 0.045(15)
C22 0.096(13) 0.132(15) 0.19(2) 0.095(15) 0.071(14) 0.073(12)
C23 0.078(9) 0.063(8) 0.043(7) 0.011(5) 0.029(7) 0.019(7)
C24 0.075(10) 0.066(8) 0.046(8) -0.011(6) -0.004(7) -0.003(7)
C25 0.079(9) 0.086(9) 0.031(6) 0.006(6) -0.006(6) 0.002(7)
C26 0.052(6) 0.069(7) 0.022(5) 0.001(5) -0.006(5) 0.002(5)
C27 0.048(7) 0.163(16) 0.040(7) 0.004(8) -0.009(6) 0.035(9)
C28 0.044(8) 0.21(2) 0.091(13) 0.044(13) -0.017(8) 0.005(10)
C29 0.069(10) 0.19(2) 0.117(15) -0.029(13) 0.003(10) 0.067(12)
C30 0.019(5) 0.072(8) 0.041(7) -0.008(6) 0.004(5) 0.004(5)
C31 0.023(4) 0.068(6) 0.043(5) 0.001(7) -0.004(5) -0.007(4)
C32 0.029(6) 0.058(7) 0.050(7) 0.008(5) -0.006(5) -0.003(5)
C33 0.033(6) 0.066(8) 0.057(8) 0.019(6) -0.002(5) 0.006(6)
C34 0.028(5) 0.050(7) 0.060(7) -0.024(5) -0.006(5) 0.015(5)
C35 0.069(10) 0.062(9) 0.174(18) 0.001(10) -0.001(11) 0.022(8)
C36 0.056(8) 0.108(11) 0.047(8) -0.006(7) 0.013(6) 0.002(8)
C37 0.065(7) 0.075(8) 0.073(8) 0.003(9) 0.001(9) -0.018(6)
C38 0.054(7) 0.089(9) 0.045(7) -0.018(6) -0.011(6) 0.010(7)
C39 0.068(8) 0.051(7) 0.101(11) 0.032(7) -0.025(8) -0.003(6)
C40 0.057(7) 0.048(6) 0.028(6) 0.004(4) 0.009(5) -0.007(5)
C41 0.051(7) 0.090(9) 0.035(7) 0.005(6) 0.005(5) 0.001(6)
C42 0.039(6) 0.089(9) 0.050(7) 0.014(6) 0.013(5) -0.007(6)
C43 0.030(5) 0.081(8) 0.044(6) 0.007(5) 0.007(5) -0.005(5)
C44 0.024(4) 0.052(6) 0.044(8) -0.006(4) 0.007(4) -0.007(4)
C45 0.038(6) 0.052(6) 0.038(6) 0.010(5) -0.008(5) -0.006(5)
C46 0.041(6) 0.106(9) 0.052(7) 0.017(7) -0.002(6) 0.004(6)
C47 0.039(5) 0.067(7) 0.028(5) 0.001(5) 0.000(5) 0.008(5)
C48 0.053(7) 0.081(8) 0.028(6) 0.020(6) -0.002(5) 0.013(6)
C49 0.081(9) 0.052(7) 0.054(7) 0.013(6) 0.011(6) -0.002(6)
C50 0.088(11) 0.059(9) 0.109(12) 0.005(8) -0.001(9) 0.000(8)
C51 0.053(8) 0.133(14) 0.135(15) 0.053(11) 0.000(9) 0.021(9)
C52 0.047(7) 0.132(14) 0.042(8) 0.036(8) -0.005(6) -0.004(9)
C53 0.069(10) 0.133(15) 0.028(7) -0.009(8) 0.008(7) 0.008(9)
C54 0.050(8) 0.120(13) 0.040(7) -0.021(8) 0.008(6) 0.008(8)
C55 0.046(7) 0.106(11) 0.042(7) -0.019(7) -0.005(6) 0.000(7)
C56 0.120(13) 0.048(7) 0.071(10) -0.010(6) -0.025(8) 0.000(8)
C57 0.104(14) 0.107(13) 0.139(17) -0.008(11) 0.004(12) -0.045(11)
C58 0.28(3) 0.104(15) 0.091(14) -0.063(12) -0.070(16) 0.025(15)
C59 0.067(10) 0.083(11) 0.23(2) 0.026(13) 0.011(12) -0.004(9)
Cl1 0.0359(13) 0.0589(16) 0.0472(16) 0.0058(11) -0.0089(11) -0.0015(11)
Cl2 0.0593(17) 0.0442(15) 0.0467(16) -0.0115(11) 0.0043(12) 0.0056(12)
Cl3 0.131(4) 0.103(3) 0.142(5) 0.004(3) -0.017(3) -0.002(3)
Cl4 0.110(4) 0.211(6) 0.201(7) -0.100(6) 0.043(4) -0.051(4)
F1 0.167(12) 0.37(2) 0.060(7) 0.027(11) 0.014(7) 0.137(13)
F2 0.071(6) 0.216(13) 0.074(7) 0.048(7) 0.017(5) 0.035(6)
F3 0.64(6) 0.144(14) 0.29(3) -0.125(18) -0.07(3) 0.028(18)
F4 0.076(7) 0.53(3) 0.069(7) -0.015(12) 0.034(6) 0.001(12)
F5 0.88(6) 0.33(3) 0.175(18) -0.100(17) 0.12(3) -0.47(4)
F6 0.098(8) 0.39(2) 0.100(9) 0.026(12) -0.001(7) 0.131(12)
F7 0.259(16) 0.087(7) 0.036(5) 0.007(4) -0.006(6) 0.021(7)
F8 0.095(7) 0.155(9) 0.232(14) -0.112(10) 0.059(9) -0.045(6)
F9 0.258(15) 0.069(6) 0.094(8) 0.017(5) 0.014(9) 0.051(7)
F10 0.076(6) 0.150(9) 0.174(10) -0.082(9) 0.029(7) -0.026(6)
F11 0.128(8) 0.074(5) 0.038(5) -0.012(3) -0.001(5) -0.003(5)
F12 0.143(8) 0.089(6) 0.068(6) -0.031(5) 0.027(6) -0.003(5)
N1 0.049(5) 0.030(5) 0.029(5) 0.001(3) 0.001(4) -0.002(4)
N2 0.036(5) 0.029(4) 0.026(5) -0.001(3) -0.002(4) 0.005(4)
N3 0.037(5) 0.045(5) 0.033(5) -0.001(4) 0.008(4) -0.003(4)
N4 0.035(4) 0.041(4) 0.028(5) 0.001(3) 0.002(3) 0.004(3)
O1 0.226(14) 0.128(9) 0.101(9) -0.034(6) -0.051(8) 0.154(10)
P1 0.071(2) 0.0469(14) 0.0425(16) -0.0030(16) 0.0088(18) -0.0006(13)
P2 0.0501(16) 0.100(2) 0.0432(16) -0.010(3) -0.0007(17) 0.0043(16)

loop_
_atom_type_symbol
_atom_type_description
_atom_type_scat_dispersion_real
_atom_type_scat_dispersion_imag
_atom_type_scat_source
C C 0.0033 0.0016 'International Tables Vol C Tables 4.2.6.8 and 6.1.1.4'
H H 0.0000 0.0000 'International Tables Vol C Tables 4.2.6.8 and 6.1.1.4'
N N 0.0061 0.0033 'International Tables Vol C Tables 4.2.6.8 and 6.1.1.4'
P P 0.1023 0.0942 'International Tables Vol C Tables 4.2.6.8 and 6.1.1.4'
Cl Cl 0.1484 0.1585 'International Tables Vol C Tables 4.2.6.8 and 6.1.1.4'
Ir Ir -1.4442 7.9887 'International Tables Vol C Tables 4.2.6.8 and 6.1.1.4'
F F 0.0171 0.0103 'International Tables Vol C Tables 4.2.6.8 and 6.1.1.4'
O O 0.0106 0.0060 'International Tables Vol C Tables 4.2.6.8 and 6.1.1.4'

loop_
_geom_angle_atom_site_label_1
_geom_angle_atom_site_label_2
_geom_angle_atom_site_label_3
_geom_angle
N1 Ir1 N2 75.9(3)
N1 Ir1 C2 118.9(4)
N2 Ir1 C2 165.2(4)
N1 Ir1 C3 157.5(4)
N2 Ir1 C3 125.9(4)
C2 Ir1 C3 39.3(5)
N1 Ir1 C5 116.5(4)
N2 Ir1 C5 112.0(4)
C2 Ir1 C5 63.7(4)
C3 Ir1 C5 64.2(4)
N1 Ir1 C4 153.4(4)
N2 Ir1 C4 103.1(4)
C2 Ir1 C4 64.3(4)
C3 Ir1 C4 38.0(5)
C5 Ir1 C4 38.5(4)
N1 Ir1 C1 102.0(3)
N2 Ir1 C1 145.9(4)
C2 Ir1 C1 37.4(4)
C3 Ir1 C1 63.9(4)
C5 Ir1 C1 37.8(4)
C4 Ir1 C1 63.6(4)
N1 Ir1 Cl1 80.2(2)
N2 Ir1 Cl1 88.6(2)
C2 Ir1 Cl1 93.0(3)
C3 Ir1 Cl1 93.5(3)
C5 Ir1 Cl1 155.6(3)
C4 Ir1 Cl1 126.4(3)
C1 Ir1 Cl1 125.0(4)
N3 Ir2 N4 75.5(3)
N3 Ir2 C34 121.3(4)
N4 Ir2 C34 108.5(3)
N3 Ir2 C30 159.8(4)
N4 Ir2 C30 105.2(4)
C34 Ir2 C30 38.8(4)
N3 Ir2 C33 102.0(4)
N4 Ir2 C33 138.5(4)
C34 Ir2 C33 37.0(4)
C30 Ir2 C33 63.7(4)
N3 Ir2 C32 113.4(4)
N4 Ir2 C32 170.5(4)
C34 Ir2 C32 64.7(4)
C30 Ir2 C32 65.4(4)
C33 Ir2 C32 39.0(4)
N3 Ir2 C31 151.0(4)
N4 Ir2 C31 132.4(4)
C34 Ir2 C31 63.6(4)
C30 Ir2 C31 37.6(4)
C33 Ir2 C31 63.9(4)
C32 Ir2 C31 39.5(4)
N3 Ir2 Cl2 80.8(2)
N4 Ir2 Cl2 87.8(2)
C34 Ir2 Cl2 154.7(3)
C30 Ir2 Cl2 119.3(3)
C33 Ir2 Cl2 133.3(3)
C32 Ir2 Cl2 96.6(3)
C31 Ir2 Cl2 91.2(3)
C2 C1 C5 109.1(10)
C2 C1 C6 127.3(13)
C5 C1 C6 123.5(13)
C2 C1 Ir1 70.1(6)
C5 C1 Ir1 70.7(6)
C6 C1 Ir1 127.7(8)
C1 C2 C3 108.0(11)
C1 C2 C7 128.3(13)
C3 C2 C7 123.7(12)
C1 C2 Ir1 72.4(6)
C3 C2 Ir1 70.6(6)
C7 C2 Ir1 124.5(8)
C4 C3 C2 107.2(9)
C4 C3 C8 130.3(13)
C2 C3 C8 122.4(13)
C4 C3 Ir1 71.8(6)
C2 C3 Ir1 70.0(6)
C8 C3 Ir1 126.0(8)
C3 C4 C5 107.8(10)
C3 C4 C9 125.3(12)
C5 C4 C9 126.4(13)
C3 C4 Ir1 70.2(6)
C5 C4 Ir1 70.4(5)
C9 C4 Ir1 130.9(9)
C1 C5 C4 107.9(9)
C1 C5 C10 124.0(14)
C4 C5 C10 127.1(15)
C1 C5 Ir1 71.5(6)
C4 C5 Ir1 71.1(6)
C10 C5 Ir1 131.8(8)
N1 C11 C12 120.8(11)
C13 C12 C11 119.4(11)
C12 C13 C14 118.3(10)
C15 C14 C13 119.8(10)
N1 C15 C14 122.1(10)
N1 C15 C16 113.0(9)
C14 C15 C16 124.9(9)
N2 C16 C15 118.0(9)
N2 C16 C17 124.3(9)
C15 C16 C17 117.7(9)
C19 C18 C26 121.5(9)
C19 C18 N2 120.3(10)
C26 C18 N2 118.1(9)
C18 C19 C23 118.4(11)
C18 C19 C20 123.1(11)
C23 C19 C20 118.4(11)
C21 C20 C19 111.6(14)
C21 C20 C22 102.8(13)
C19 C20 C22 119.4(14)
C24 C23 C19 119.8(11)
C25 C24 C23 121.7(12)
C24 C25 C26 120.9(12)
C25 C26 C18 117.7(10)
C25 C26 C27 117.6(10)
C18 C26 C27 124.7(9)
C26 C27 C29 113.1(12)
C26 C27 C28 114.7(13)
C29 C27 C28 105.1(12)
C31 C30 C34 107.9(10)
C31 C30 C36 125.9(12)
C34 C30 C36 125.4(12)
C31 C30 Ir2 72.8(6)
C34 C30 Ir2 70.5(6)
C36 C30 Ir2 130.1(9)
C30 C31 C37 128.2(12)
C30 C31 C32 108.4(8)
C37 C31 C32 123.4(11)
C30 C31 Ir2 69.6(5)
C37 C31 Ir2 128.1(7)
C32 C31 Ir2 69.1(5)
C38 C32 C33 127.6(11)
C38 C32 C31 127.3(10)
C33 C32 C31 104.4(10)
C38 C32 Ir2 129.3(9)
C33 C32 Ir2 70.4(6)
C31 C32 Ir2 71.4(6)
C34 C33 C32 110.3(11)
C34 C33 C39 127.0(13)
C32 C33 C39 122.7(11)
C34 C33 Ir2 71.1(7)
C32 C33 Ir2 70.6(6)
C39 C33 Ir2 126.1(8)
C33 C34 C30 108.8(11)
C33 C34 C35 128.5(13)
C30 C34 C35 121.9(12)
C33 C34 Ir2 71.9(7)
C30 C34 Ir2 70.7(6)
C35 C34 Ir2 131.0(8)
N3 C40 C41 123.3(11)
C40 C41 C42 119.2(11)
C41 C42 C43 120.2(10)
C44 C43 C42 117.6(10)
N3 C44 C43 121.8(9)
N3 C44 C45 115.1(8)
C43 C44 C45 123.1(9)
N4 C45 C44 115.3(9)
N4 C45 C46 124.6(10)
C44 C45 C46 120.1(10)
C55 C47 C48 122.3(11)
C55 C47 N4 119.6(11)
C48 C47 N4 118.0(9)
C52 C48 C47 117.1(12)
C52 C48 C49 118.3(12)
C47 C48 C49 124.6(10)
C51 C49 C48 111.6(12)
C51 C49 C50 109.3(11)
C48 C49 C50 114.0(11)
C53 C52 C48 121.1(14)
C52 C53 C54 121.5(13)
C53 C54 C55 118.9(13)
C47 C55 C54 119.1(13)
C47 C55 C56 122.9(12)
C54 C55 C56 117.9(12)
C58 C56 C55 118.0(16)
C58 C56 C57 106.7(13)
C55 C56 C57 112.9(12)
Cl3 C59 Cl4 108.7(9)
C11 N1 C15 119.6(10)
C11 N1 Ir1 123.0(8)
C15 N1 Ir1 115.9(6)
C16 N2 C18 120.1(8)
C16 N2 Ir1 115.1(6)
C18 N2 Ir1 124.8(6)
C40 N3 C44 117.8(9)
C40 N3 Ir2 125.9(7)
C44 N3 Ir2 115.5(6)
C45 N4 C47 119.9(8)
C45 N4 Ir2 115.4(7)
C47 N4 Ir2 124.6(6)
F9 P1 F7 178.5(6)
F9 P1 F8 91.3(8)
F7 P1 F8 88.2(7)
F9 P1 F10 87.8(7)
F7 P1 F10 92.7(7)
F8 P1 F10 178.7(8)
F9 P1 F12 89.6(5)
F7 P1 F12 91.7(6)
F8 P1 F12 91.2(6)
F10 P1 F12 89.8(5)
F9 P1 F11 89.4(5)
F7 P1 F11 89.2(5)
F8 P1 F11 88.8(5)
F10 P1 F11 90.3(5)
F12 P1 F11 179.0(6)
F3 P2 F5 176.2(11)
F3 P2 F4 85.3(11)
F5 P2 F4 98.5(12)
F3 P2 F6 85.6(11)
F5 P2 F6 93.3(7)
F4 P2 F6 96.1(7)
F3 P2 F1 91.6(7)
F5 P2 F1 89.2(11)
F4 P2 F1 86.7(7)
F6 P2 F1 175.9(10)
F3 P2 F2 92.6(8)
F5 P2 F2 83.7(9)
F4 P2 F2 176.2(7)
F6 P2 F2 86.9(6)
F1 P2 F2 90.2(6)

loop_
_geom_bond_atom_site_label_1
_geom_bond_atom_site_label_2
_geom_bond_distance
Ir1 N1 2.085(9)
Ir1 N2 2.120(8)
Ir1 C2 2.155(11)
Ir1 C3 2.164(10)
Ir1 C5 2.174(9)
Ir1 C4 2.184(10)
Ir1 C1 2.185(10)
Ir1 Cl1 2.396(2)
Ir2 N3 2.088(8)
Ir2 N4 2.143(8)
Ir2 C34 2.172(10)
Ir2 C30 2.174(10)
Ir2 C33 2.182(11)
Ir2 C32 2.184(11)
Ir2 C31 2.216(8)
Ir2 Cl2 2.398(3)
C1 C2 1.393(16)
C1 C5 1.412(16)
C1 C6 1.482(15)
C2 C3 1.454(18)
C2 C7 1.550(18)
C3 C4 1.415(17)
C3 C8 1.500(17)
C4 C5 1.436(15)
C4 C9 1.454(19)
C5 C10 1.466(15)
C11 N1 1.326(13)
C11 C12 1.417(16)
C12 C13 1.371(17)
C13 C14 1.381(16)
C14 C15 1.369(14)
C15 N1 1.340(12)
C15 C16 1.463(14)
C16 N2 1.267(13)
C16 C17 1.528(14)
C18 C19 1.366(14)
C18 C26 1.418(15)
C18 N2 1.465(12)
C19 C23 1.390(15)
C19 C20 1.474(16)
C20 C21 1.44(2)
C20 C22 1.497(19)
C23 C24 1.376(16)
C24 C25 1.341(17)
C25 C26 1.374(14)
C26 C27 1.499(17)
C27 C29 1.50(2)
C27 C28 1.54(2)
C30 C31 1.414(16)
C30 C34 1.445(16)
C30 C36 1.474(16)
C31 C37 1.452(13)
C31 C32 1.487(17)
C32 C38 1.453(16)
C32 C33 1.457(16)
C33 C34 1.383(14)
C33 C39 1.503(16)
C34 C35 1.549(18)
C40 N3 1.332(12)
C40 C41 1.344(14)
C41 C42 1.349(15)
C42 C43 1.386(14)
C43 C44 1.378(13)
C44 N3 1.355(12)
C44 C45 1.460(15)
C45 N4 1.297(13)
C45 C46 1.494(14)
C47 C55 1.368(16)
C47 C48 1.439(16)
C47 N4 1.441(12)
C48 C52 1.404(16)
C48 C49 1.539(17)
C49 C51 1.536(17)
C49 C50 1.549(18)
C52 C53 1.37(2)
C53 C54 1.40(2)
C54 C55 1.424(18)
C55 C56 1.496(19)
C56 C58 1.47(2)
C56 C57 1.56(2)
C59 Cl3 1.728(19)
C59 Cl4 1.798(18)
F1 P2 1.540(11)
F2 P2 1.542(10)
F3 P2 1.494(14)
F4 P2 1.512(10)
F5 P2 1.506(11)
F6 P2 1.531(10)
F7 P1 1.542(10)
F8 P1 1.542(10)
F9 P1 1.540(10)
F10 P1 1.550(9)
F11 P1 1.621(8)
F12 P1 1.578(8)
